data_4077611
loop_
_publ_author_name
'Brask, Justin K.'
'Chivers, Tristram'
'Schatte, Gabriele'
'Yap, Glenn P. A.'

_publ_section_title
;
 Entrapment oftert-Butyllithium and Lithiumtert-Butylamide Monomers by
 Partially Lithiated Derivatives of Aluminum and Gallium Primary Amide
 Complexes
;
_journal_issue 26
_journal_name_full Organometallics
_journal_page_first 5683
_journal_paper_doi 10.1021/om000603j
_journal_volume 19
_journal_year 2000
_chemical_formula_moiety 'C28 H68 Al2 Li3 N7'
_chemical_formula_sum 'C28 H68 Al2 Li3 N7'
_chemical_formula_weight 577.67
_chemical_name_systematic
; 
 ? 
;
_space_group_IT_number 29
_symmetry_cell_setting orthorhombic
_symmetry_space_group_name_Hall 'P 2c -2ac'
_symmetry_space_group_name_H-M 'P c a 21'
_atom_sites_solution_hydrogens geom
_atom_sites_solution_primary direct
_atom_sites_solution_secondary difmap
_cell_angle_alpha 90.00
_cell_angle_beta 90.00
_cell_angle_gamma 90.00
_cell_formula_units_Z 4
_cell_length_a 18.929(7)
_cell_length_b 10.966(4)
_cell_length_c 18.590(7)
_cell_measurement_reflns_used 'reflections from 60 data frames'
_cell_measurement_temperature 203(2)
_cell_measurement_theta_max 28.29
_cell_measurement_theta_min 1.47
_cell_volume 3859(2)
_computing_cell_refinement 'Bruker SMART'
_computing_data_collection 'Bruker SMART'
_computing_data_reduction 'Bruker SHELXTL'
_computing_molecular_graphics 'Bruker SHELXTL'
_computing_publication_material 'Bruker SHELXTL'
_computing_structure_refinement 'SHELXL-97 (Sheldrick, 1997)'
_computing_structure_solution 'SHELXS-97 (Sheldrick, 1990)'
_diffrn_ambient_temperature 203(2)
_diffrn_measured_fraction_theta_full 0.998
_diffrn_measured_fraction_theta_max 0.998
_diffrn_measurement_device_type 'CCD area detector'
_diffrn_measurement_method 'phi and omega scans'
_diffrn_radiation_monochromator graphite
_diffrn_radiation_source 'fine-focus sealed tube'
_diffrn_radiation_type MoK\a
_diffrn_radiation_wavelength 0.71073
_diffrn_reflns_av_R_equivalents 0.0718
_diffrn_reflns_av_sigmaI/netI 0.0829
_diffrn_reflns_limit_h_max 23
_diffrn_reflns_limit_h_min 0
_diffrn_reflns_limit_k_max 13
_diffrn_reflns_limit_k_min 0
_diffrn_reflns_limit_l_max 23
_diffrn_reflns_limit_l_min -23
_diffrn_reflns_number 24414
_diffrn_reflns_theta_full 26.39
_diffrn_reflns_theta_max 26.39
_diffrn_reflns_theta_min 2.15
_diffrn_standards_decay_% <1
_diffrn_standards_number '50 standard frames at start and end'
_exptl_absorpt_coefficient_mu 0.100
_exptl_absorpt_correction_type none
_exptl_crystal_colour colourless
_exptl_crystal_density_diffrn 0.994
_exptl_crystal_density_method 'not measured'
_exptl_crystal_description block
_exptl_crystal_F_000 1280
_exptl_crystal_size_max 0.2
_exptl_crystal_size_mid 0.2
_exptl_crystal_size_min 0.2
_refine_diff_density_max 0.460
_refine_diff_density_min -0.299
_refine_diff_density_rms 0.062
_refine_ls_abs_structure_details 'Flack H D (1983), Acta Cryst. A39, 876-881'
_refine_ls_abs_structure_Flack 0.0(2)
_refine_ls_extinction_method none
_refine_ls_goodness_of_fit_ref 1.026
_refine_ls_hydrogen_treatment mixed
_refine_ls_matrix_type full
_refine_ls_number_parameters 361
_refine_ls_number_reflns 7722
_refine_ls_number_restraints 582
_refine_ls_restrained_S_all 1.059
_refine_ls_R_factor_all 0.0828
_refine_ls_R_factor_gt 0.0688
_refine_ls_shift/su_max 0.002
_refine_ls_shift/su_mean 0.000
_refine_ls_structure_factor_coef Fsqd
_refine_ls_weighting_details 'calc w=1/[\s^2^(Fo^2^)+(0.1200P)^2^+0.0000P] where P=(Fo^2^+2Fc^2^)/3'
_refine_ls_weighting_scheme calc
_refine_ls_wR_factor_gt 0.1854
_refine_ls_wR_factor_ref 0.1907
_reflns_number_gt 5628
_reflns_number_total 7722
_reflns_threshold_expression >2sigma(I)
_cod_data_source_file om000603j.cif
_cod_data_source_block 7
_cod_depositor_comments
;
The following automatic conversions were performed:

'_symmetry_cell_setting' value 'Orthorhombic' changed to
'orthorhombic' according to
/home/saulius/struct/CIF-dictionaries/cif_core.dic dictionary named
'cif_core.dic' version 2.4.2 from 2011-04-26.

Automatic conversion script
Id: cif_fix_values 1715 2011-07-08 13:25:40Z adriana 
;
_cod_original_sg_symbol_H-M Pca2(1)
_cod_database_code 4077611

loop_
_symmetry_equiv_pos_as_xyz
'x, y, z'
'-x, -y, z+1/2'
'x+1/2, -y, z'
'-x+1/2, y, z+1/2'

loop_
_atom_site_label
_atom_site_type_symbol
_atom_site_fract_x
_atom_site_fract_y
_atom_site_fract_z
_atom_site_U_iso_or_equiv
_atom_site_adp_type
_atom_site_occupancy
_atom_site_symmetry_multiplicity
_atom_site_calc_flag
_atom_site_refinement_flags
Al1 Al 0.40638(5) 0.25815(7) 0.19582(5) 0.0272(2) Uani 1 1 d U
Al2 Al 0.49685(5) 0.25776(7) 0.30475(6) 0.0285(2) Uani 1 1 d U
Li1 Li 0.5069(4) 0.1533(7) 0.1168(4) 0.0514(14) Uani 1 1 d U
Li2 Li 0.5882(3) 0.1568(7) 0.2149(4) 0.0511(14) Uani 1 1 d U
Li3 Li 0.3673(4) 0.3223(6) 0.3230(4) 0.0484(14) Uani 1 1 d U
N1 N 0.44968(16) 0.3770(2) 0.25231(16) 0.0320(6) Uani 1 1 d DU
C1 C 0.4585(2) 0.5089(3) 0.2441(2) 0.0468(10) Uani 1 1 d DU
C2 C 0.5205(5) 0.5570(5) 0.2773(6) 0.189(5) Uani 1 1 d DU
H2A H 0.5619 0.5301 0.2510 0.284 Uiso 1 1 calc R
H2B H 0.5233 0.5283 0.3266 0.284 Uiso 1 1 calc R
H2C H 0.5185 0.6454 0.2769 0.284 Uiso 1 1 calc R
C3 C 0.4028(6) 0.5712(6) 0.2963(7) 0.203(5) Uani 1 1 d DU
H3A H 0.4141 0.5509 0.3458 0.305 Uiso 1 1 calc R
H3B H 0.3557 0.5419 0.2850 0.305 Uiso 1 1 calc R
H3C H 0.4044 0.6590 0.2902 0.305 Uiso 1 1 calc R
C4 C 0.4293(6) 0.5597(5) 0.1778(5) 0.185(5) Uani 1 1 d DU
H4A H 0.4567 0.5310 0.1370 0.277 Uiso 1 1 calc R
H4B H 0.4312 0.6480 0.1798 0.277 Uiso 1 1 calc R
H4C H 0.3806 0.5336 0.1724 0.277 Uiso 1 1 calc R
N3 N 0.31737(15) 0.2298(3) 0.23795(18) 0.0380(7) Uani 1 1 d DU
C5 C 0.24331(19) 0.2722(4) 0.2326(2) 0.0458(9) Uani 1 1 d DU
C6 C 0.2097(3) 0.2705(9) 0.3059(4) 0.138(4) Uani 1 1 d DU
H6A H 0.2357 0.3242 0.3378 0.207 Uiso 1 1 calc R
H6B H 0.2107 0.1881 0.3249 0.207 Uiso 1 1 calc R
H6C H 0.1612 0.2981 0.3022 0.207 Uiso 1 1 calc R
C7 C 0.2399(3) 0.3967(5) 0.1994(5) 0.125(3) Uani 1 1 d DU
H7A H 0.2631 0.3954 0.1529 0.187 Uiso 1 1 calc R
H7B H 0.2635 0.4548 0.2306 0.187 Uiso 1 1 calc R
H7C H 0.1909 0.4205 0.1934 0.187 Uiso 1 1 calc R
C8 C 0.2000(3) 0.1875(6) 0.1842(4) 0.103(2) Uani 1 1 d DU
H8A H 0.2195 0.1885 0.1360 0.154 Uiso 1 1 calc R
H8B H 0.1514 0.2153 0.1828 0.154 Uiso 1 1 calc R
H8C H 0.2018 0.1052 0.2032 0.154 Uiso 1 1 calc R
N5 N 0.44190(18) 0.2323(3) 0.38743(16) 0.0420(7) Uani 1 1 d DU
C9 C 0.4359(2) 0.2809(4) 0.4616(2) 0.0554(10) Uani 1 1 d DU
C10 C 0.4624(6) 0.1877(8) 0.5155(3) 0.143(4) Uani 1 1 d DU
H10A H 0.5104 0.1644 0.5034 0.215 Uiso 1 1 calc R
H10B H 0.4322 0.1163 0.5143 0.215 Uiso 1 1 calc R
H10C H 0.4616 0.2229 0.5634 0.215 Uiso 1 1 calc R
C11 C 0.4796(4) 0.3954(6) 0.4700(3) 0.103(2) Uani 1 1 d DU
H11A H 0.4640 0.4559 0.4354 0.155 Uiso 1 1 calc R
H11B H 0.5290 0.3764 0.4616 0.155 Uiso 1 1 calc R
H11C H 0.4739 0.4272 0.5183 0.155 Uiso 1 1 calc R
C12 C 0.3604(4) 0.3176(11) 0.4764(4) 0.162(4) Uani 1 1 d DU
H12A H 0.3450 0.3757 0.4404 0.243 Uiso 1 1 calc R
H12B H 0.3574 0.3547 0.5237 0.243 Uiso 1 1 calc R
H12C H 0.3304 0.2460 0.4748 0.243 Uiso 1 1 calc R
N4 N 0.42452(18) 0.2719(3) 0.09663(17) 0.0419(7) Uani 1 1 d DU
C13 C 0.3862(2) 0.2547(4) 0.0287(2) 0.0500(10) Uani 1 1 d DU
C14 C 0.4382(3) 0.2359(7) -0.0324(3) 0.107(3) Uani 1 1 d DU
H14A H 0.4682 0.1666 -0.0216 0.161 Uiso 1 1 calc R
H14B H 0.4671 0.3084 -0.0379 0.161 Uiso 1 1 calc R
H14C H 0.4125 0.2207 -0.0766 0.161 Uiso 1 1 calc R
C15 C 0.3399(3) 0.1436(5) 0.0329(3) 0.0792(16) Uani 1 1 d DU
H15A H 0.3688 0.0726 0.0432 0.119 Uiso 1 1 calc R
H15B H 0.3158 0.1322 -0.0126 0.119 Uiso 1 1 calc R
H15C H 0.3054 0.1542 0.0710 0.119 Uiso 1 1 calc R
C16 C 0.3401(4) 0.3634(6) 0.0115(3) 0.100(2) Uani 1 1 d DU
H16A H 0.3054 0.3742 0.0494 0.151 Uiso 1 1 calc R
H16B H 0.3160 0.3498 -0.0339 0.151 Uiso 1 1 calc R
H16C H 0.3691 0.4360 0.0080 0.151 Uiso 1 1 calc R
N6 N 0.59500(15) 0.2716(3) 0.30281(19) 0.0413(7) Uani 1 1 d DU
C17 C 0.6561(2) 0.2432(3) 0.3509(2) 0.0492(10) Uani 1 1 d DU
C18 C 0.7203(3) 0.2186(7) 0.3063(4) 0.100(2) Uani 1 1 d DU
H18A H 0.7319 0.2907 0.2785 0.150 Uiso 1 1 calc R
H18B H 0.7110 0.1511 0.2740 0.150 Uiso 1 1 calc R
H18C H 0.7596 0.1982 0.3375 0.150 Uiso 1 1 calc R
C19 C 0.6380(4) 0.1343(5) 0.3972(4) 0.096(2) Uani 1 1 d DU
H19A H 0.5972 0.1534 0.4268 0.145 Uiso 1 1 calc R
H19B H 0.6779 0.1147 0.4279 0.145 Uiso 1 1 calc R
H19C H 0.6273 0.0650 0.3667 0.145 Uiso 1 1 calc R
C20 C 0.6728(3) 0.3516(6) 0.3972(4) 0.095(2) Uani 1 1 d DU
H20A H 0.6850 0.4204 0.3668 0.142 Uiso 1 1 calc R
H20B H 0.7123 0.3324 0.4284 0.142 Uiso 1 1 calc R
H20C H 0.6319 0.3721 0.4261 0.142 Uiso 1 1 calc R
N7 N 0.60773(19) 0.1302(3) 0.1145(2) 0.0544(9) Uani 1 1 d DU
C21 C 0.6581(2) 0.1983(5) 0.0696(3) 0.0651(12) Uani 1 1 d DU
C22 C 0.7335(3) 0.1716(7) 0.0902(3) 0.099(2) Uani 1 1 d DU
H22A H 0.7410 0.1937 0.1402 0.148 Uiso 1 1 calc R
H22B H 0.7651 0.2186 0.0599 0.148 Uiso 1 1 calc R
H22C H 0.7430 0.0853 0.0838 0.148 Uiso 1 1 calc R
C23 C 0.6488(4) 0.1676(10) -0.0098(3) 0.137(3) Uani 1 1 d DU
H23A H 0.6011 0.1881 -0.0247 0.206 Uiso 1 1 calc R
H23B H 0.6568 0.0811 -0.0171 0.206 Uiso 1 1 calc R
H23C H 0.6824 0.2139 -0.0381 0.206 Uiso 1 1 calc R
C24 C 0.6444(4) 0.3304(5) 0.0778(5) 0.121(3) Uani 1 1 d DU
H24A H 0.6495 0.3531 0.1279 0.182 Uiso 1 1 calc R
H24B H 0.5968 0.3486 0.0618 0.182 Uiso 1 1 calc R
H24C H 0.6779 0.3760 0.0490 0.182 Uiso 1 1 calc R
N2 N 0.46887(14) 0.1410(2) 0.23443(15) 0.0292(5) Uani 1 1 d DU
C25 C 0.45941(19) 0.0057(3) 0.2419(2) 0.0421(9) Uani 1 1 d DU
C26 C 0.5266(3) -0.0545(4) 0.2576(5) 0.131(3) Uani 1 1 d DU
H26A H 0.5470 -0.0196 0.3009 0.197 Uiso 1 1 calc R
H26B H 0.5588 -0.0426 0.2176 0.197 Uiso 1 1 calc R
H26C H 0.5186 -0.1410 0.2648 0.197 Uiso 1 1 calc R
C27 C 0.4099(4) -0.0334(4) 0.2991(4) 0.112(3) Uani 1 1 d DU
H27A H 0.4287 -0.0105 0.3457 0.168 Uiso 1 1 calc R
H27B H 0.4039 -0.1212 0.2971 0.168 Uiso 1 1 calc R
H27C H 0.3645 0.0059 0.2919 0.168 Uiso 1 1 calc R
C28 C 0.4281(5) -0.0440(5) 0.1732(3) 0.146(4) Uani 1 1 d DU
H28A H 0.4579 -0.0212 0.1329 0.219 Uiso 1 1 calc R
H28B H 0.3812 -0.0106 0.1664 0.219 Uiso 1 1 calc R
H28C H 0.4253 -0.1322 0.1762 0.219 Uiso 1 1 calc R

loop_
_atom_site_aniso_label
_atom_site_aniso_U_11
_atom_site_aniso_U_22
_atom_site_aniso_U_33
_atom_site_aniso_U_23
_atom_site_aniso_U_13
_atom_site_aniso_U_12
Al1 0.0286(4) 0.0265(4) 0.0265(4) -0.0010(4) -0.0004(4) -0.0013(4)
Al2 0.0295(5) 0.0302(4) 0.0259(4) -0.0003(4) -0.0008(4) -0.0001(4)
Li1 0.048(3) 0.065(4) 0.041(3) -0.011(3) 0.012(2) -0.004(3)
Li2 0.040(3) 0.069(4) 0.044(3) -0.001(3) 0.007(2) 0.006(3)
Li3 0.039(3) 0.065(4) 0.041(3) -0.012(3) 0.006(2) 0.007(3)
N1 0.0370(15) 0.0239(11) 0.0352(14) 0.0017(11) -0.0052(11) -0.0028(11)
C1 0.058(2) 0.0252(14) 0.057(3) 0.0000(16) -0.0148(18) -0.0035(16)
C2 0.200(7) 0.051(3) 0.317(15) 0.051(5) -0.165(9) -0.062(4)
C3 0.277(11) 0.048(3) 0.285(11) -0.034(6) 0.119(11) 0.016(5)
C4 0.342(14) 0.044(3) 0.168(7) 0.057(4) -0.140(7) -0.057(5)
N3 0.0267(14) 0.0457(16) 0.0417(17) 0.0057(13) -0.0001(12) 0.0007(11)
C5 0.0312(19) 0.061(2) 0.045(2) -0.0001(18) 0.0021(16) 0.0023(16)
C6 0.061(4) 0.293(11) 0.060(3) 0.002(5) 0.013(3) 0.064(5)
C7 0.050(3) 0.081(3) 0.244(9) 0.044(5) -0.026(5) 0.014(3)
C8 0.049(3) 0.119(5) 0.139(6) -0.033(4) -0.032(4) -0.004(3)
N5 0.0485(18) 0.0533(18) 0.0241(14) 0.0015(13) 0.0037(13) -0.0024(14)
C9 0.060(3) 0.080(3) 0.0261(18) -0.0015(19) 0.0059(18) -0.006(2)
C10 0.275(11) 0.123(5) 0.031(3) 0.012(3) -0.017(5) 0.012(7)
C11 0.151(6) 0.107(4) 0.052(3) -0.036(3) 0.019(4) -0.035(4)
C12 0.083(5) 0.303(11) 0.099(6) -0.108(7) 0.028(4) 0.005(6)
N4 0.0436(18) 0.0539(17) 0.0283(15) -0.0004(13) -0.0049(13) -0.0067(13)
C13 0.051(2) 0.071(3) 0.0278(18) -0.0006(17) -0.0050(16) -0.0111(19)
C14 0.073(4) 0.217(9) 0.032(2) -0.013(4) 0.003(2) -0.025(4)
C15 0.086(4) 0.092(4) 0.059(3) -0.003(3) -0.020(3) -0.041(3)
C16 0.121(5) 0.098(4) 0.082(4) 0.012(3) -0.059(4) 0.013(4)
N6 0.0272(14) 0.0516(16) 0.0452(18) 0.0071(14) -0.0091(14) -0.0023(11)
C17 0.038(2) 0.062(2) 0.047(2) 0.0008(18) -0.0148(17) 0.0026(18)
C18 0.046(3) 0.177(6) 0.077(4) -0.010(4) -0.014(3) 0.034(3)
C19 0.097(4) 0.093(4) 0.100(5) 0.045(4) -0.040(4) 0.001(3)
C20 0.089(4) 0.098(4) 0.098(5) -0.034(3) -0.051(4) 0.015(3)
N7 0.0472(19) 0.068(2) 0.0481(19) -0.0038(17) 0.0169(15) 0.0063(16)
C21 0.050(3) 0.090(3) 0.055(3) 0.004(3) 0.015(2) 0.001(2)
C22 0.046(3) 0.163(6) 0.088(4) 0.021(4) 0.016(3) 0.006(3)
C23 0.082(4) 0.281(10) 0.050(3) 0.002(5) 0.022(3) -0.054(6)
C24 0.103(5) 0.081(4) 0.180(8) 0.036(4) 0.042(5) -0.004(3)
N2 0.0297(13) 0.0254(11) 0.0324(14) -0.0021(11) -0.0003(11) -0.0003(10)
C25 0.047(2) 0.0248(14) 0.054(2) -0.0057(15) 0.0102(17) 0.0013(14)
C26 0.081(4) 0.036(2) 0.277(9) 0.053(4) -0.012(4) 0.007(2)
C27 0.146(6) 0.036(2) 0.154(6) 0.015(3) 0.101(5) -0.001(3)
C28 0.321(11) 0.042(2) 0.075(4) -0.007(2) -0.038(5) -0.062(4)

loop_
_atom_type_symbol
_atom_type_description
_atom_type_scat_dispersion_real
_atom_type_scat_dispersion_imag
_atom_type_scat_source
C C 0.0033 0.0016 'International Tables Vol C Tables 4.2.6.8 and 6.1.1.4'
H H 0.0000 0.0000 'International Tables Vol C Tables 4.2.6.8 and 6.1.1.4'
Li Li -0.0003 0.0001 'International Tables Vol C Tables 4.2.6.8 and 6.1.1.4'
N N 0.0061 0.0033 'International Tables Vol C Tables 4.2.6.8 and 6.1.1.4'
Al Al 0.0645 0.0514 'International Tables Vol C Tables 4.2.6.8 and 6.1.1.4'

loop_
_geom_angle_atom_site_label_1
_geom_angle_atom_site_label_2
_geom_angle_atom_site_label_3
_geom_angle
N1 Al1 N4 114.57(14)
N1 Al1 N3 105.94(15)
N4 Al1 N3 125.73(15)
N1 Al1 N2 89.18(13)
N4 Al1 N2 108.24(14)
N3 Al1 N2 106.85(13)
N1 Al1 Li3 54.39(19)
N4 Al1 Li3 158.46(19)
N3 Al1 Li3 53.61(18)
N2 Al1 Li3 90.95(18)
N1 Al1 Al2 44.50(9)
N4 Al1 Al2 129.09(11)
N3 Al1 Al2 105.05(11)
N2 Al1 Al2 45.89(9)
Li3 Al1 Al2 58.98(15)
N1 Al1 Li1 107.35(19)
N4 Al1 Li1 50.52(19)
N3 Al1 Li1 142.81(18)
N2 Al1 Li1 57.91(19)
Li3 Al1 Li1 146.0(2)
Al2 Al1 Li1 87.65(16)
N1 Al2 N6 114.29(14)
N1 Al2 N5 105.54(15)
N6 Al2 N5 125.47(16)
N1 Al2 N2 88.80(13)
N6 Al2 N2 108.57(14)
N5 Al2 N2 107.93(13)
N1 Al2 Li3 54.43(19)
N6 Al2 Li3 158.33(18)
N5 Al2 Li3 53.50(19)
N2 Al2 Li3 90.59(17)
N1 Al2 Li2 106.1(2)
N6 Al2 Li2 51.01(19)
N5 Al2 Li2 144.75(19)
N2 Al2 Li2 57.82(18)
Li3 Al2 Li2 145.1(2)
N1 Al2 Al1 44.63(9)
N6 Al2 Al1 128.95(12)
N5 Al2 Al1 105.52(12)
N2 Al2 Al1 45.37(8)
Li3 Al2 Al1 59.01(15)
Li2 Al2 Al1 86.59(16)
N7 Li1 N4 145.8(4)
N7 Li1 N2 108.8(3)
N4 Li1 N2 88.5(3)
N7 Li1 Li2 51.7(3)
N4 Li1 Li2 128.0(4)
N2 Li1 Li2 58.5(2)
N7 Li1 Al1 141.0(3)
N4 Li1 Al1 44.68(16)
N2 Li1 Al1 43.90(13)
Li2 Li1 Al1 91.8(3)
N7 Li2 N6 147.9(4)
N7 Li2 N2 109.4(3)
N6 Li2 N2 89.0(3)
N7 Li2 Li1 51.7(3)
N6 Li2 Li1 130.9(4)
N2 Li2 Li1 59.0(2)
N7 Li2 Al2 143.2(4)
N6 Li2 Al2 44.53(15)
N2 Li2 Al2 44.65(13)
Li1 Li2 Al2 93.9(3)
N7 Li2 C26 103.7(4)
N6 Li2 C26 108.4(4)
N2 Li2 C26 57.7(2)
Li1 Li2 C26 86.2(3)
Al2 Li2 C26 83.8(3)
N5 Li3 N3 120.3(3)
N5 Li3 N1 89.6(3)
N3 Li3 N1 90.1(3)
N5 Li3 Al2 45.98(16)
N3 Li3 Al2 101.3(2)
N1 Li3 Al2 45.37(15)
N5 Li3 Al1 101.7(3)
N3 Li3 Al1 46.14(15)
N1 Li3 Al1 45.48(14)
Al2 Li3 Al1 62.01(14)
C1 N1 Al2 134.0(2)
C1 N1 Al1 133.0(2)
Al2 N1 Al1 90.87(11)
C1 N1 Li3 115.3(3)
Al2 N1 Li3 80.2(2)
Al1 N1 Li3 80.1(2)
C2 C1 C4 122.3(5)
C2 C1 N1 114.4(4)
C4 C1 N1 114.9(4)
C2 C1 C3 97.0(7)
C4 C1 C3 95.8(7)
N1 C1 C3 106.6(4)
C5 N3 Al1 140.1(3)
C5 N3 Li3 109.0(3)
Al1 N3 Li3 80.2(2)
N3 C5 C7 110.7(3)
N3 C5 C6 109.6(4)
C7 C5 C6 111.4(6)
N3 C5 C8 110.9(4)
C7 C5 C8 106.7(5)
C6 C5 C8 107.4(5)
C9 N5 Al2 138.6(3)
C9 N5 Li3 108.1(3)
Al2 N5 Li3 80.5(2)
N5 C9 C11 110.7(4)
N5 C9 C12 109.8(4)
C11 C9 C12 106.1(6)
N5 C9 C10 110.3(4)
C11 C9 C10 108.0(6)
C12 C9 C10 111.8(7)
C13 N4 Al1 137.9(3)
C13 N4 Li1 116.7(3)
Al1 N4 Li1 84.8(2)
N4 C13 C15 110.3(3)
N4 C13 C16 111.5(4)
C15 C13 C16 108.3(5)
N4 C13 C14 109.9(4)
C15 C13 C14 107.9(4)
C16 C13 C14 108.9(5)
C17 N6 Al2 138.0(3)
C17 N6 Li2 113.2(3)
Al2 N6 Li2 84.5(2)
N6 C17 C18 109.5(4)
N6 C17 C20 109.9(4)
C18 C17 C20 106.8(5)
N6 C17 C19 109.2(4)
C18 C17 C19 111.0(5)
C20 C17 C19 110.3(5)
C21 N7 Li1 126.1(4)
C21 N7 Li2 126.7(4)
Li1 N7 Li2 76.6(3)
C24 C21 N7 108.9(4)
C24 C21 C22 109.3(5)
N7 C21 C22 111.8(4)
C24 C21 C23 107.2(6)
N7 C21 C23 111.2(5)
C22 C21 C23 108.2(5)
C25 N2 Al1 129.3(2)
C25 N2 Al2 129.3(2)
Al1 N2 Al2 88.75(11)
C25 N2 Li2 101.9(3)
Al1 N2 Li2 120.4(2)
Al2 N2 Li2 77.5(2)
C25 N2 Li1 100.6(3)
Al1 N2 Li1 78.2(2)
Al2 N2 Li1 121.6(2)
Li2 N2 Li1 62.5(2)
C26 C25 C27 106.1(5)
C26 C25 N2 111.1(3)
C27 C25 N2 115.4(3)
C26 C25 C28 110.3(6)
C27 C25 C28 104.7(5)
N2 C25 C28 108.9(3)
C25 C26 Li2 86.0(3)

loop_
_geom_bond_atom_site_label_1
_geom_bond_atom_site_label_2
_geom_bond_distance
Al1 N1 1.863(3)
Al1 N4 1.882(3)
Al1 N3 1.884(3)
Al1 N2 1.888(3)
Al1 Li3 2.575(6)
Al1 Al2 2.6521(15)
Al1 Li1 2.665(7)
Al2 N1 1.859(3)
Al2 N6 1.864(3)
Al2 N5 1.877(3)
Al2 N2 1.905(3)
Al2 Li3 2.574(7)
Al2 Li2 2.646(7)
Li1 N7 1.925(8)
Li1 N4 2.065(8)
Li1 N2 2.306(7)
Li1 Li2 2.386(10)
Li2 N7 1.925(8)
Li2 N6 2.067(8)
Li2 N2 2.294(7)
Li2 C26 2.712(9)
Li3 N5 2.098(8)
Li3 N3 2.103(7)
Li3 N1 2.125(7)
N1 C1 1.464(4)
C1 C2 1.428(7)
C1 C4 1.461(7)
C1 C3 1.588(8)
N3 C5 1.480(4)
C5 C7 1.500(6)
C5 C6 1.503(7)
C5 C8 1.530(6)
N5 C9 1.482(5)
C9 C11 1.512(7)
C9 C12 1.509(8)
C9 C10 1.518(8)
N4 C13 1.468(5)
C13 C15 1.503(6)
C13 C16 1.511(7)
C13 C14 1.518(7)
N6 C17 1.495(5)
C17 C18 1.495(7)
C17 C20 1.501(6)
C17 C19 1.511(6)
N7 C21 1.471(6)
C21 C24 1.479(8)
C21 C22 1.507(7)
C21 C23 1.524(7)
N2 C25 1.501(4)
C25 C26 1.462(6)
C25 C27 1.481(6)
C25 C28 1.510(6)
